data_1572126
loop_
_publ_author_name
'Meador, William E.'
'Saucier, Matthew A.'
'Tucker, Max R.'
'Kruse, Nicholas A.'
'Mobley, Alexander J.'
'Brower, Connor R.'
'Parkin, Sean R.'
'Clark, Kensha M.'
'Hammer, Nathan I.'
'Tschumper, Gregory S.'
'Delcamp, Jared H.'

_publ_section_title
;
 Extended shortwave infrared absorbing antiaromatic fluorenium-indolizine
 chromophores.
;
_journal_issue 31
_journal_name_full 'Chemical science'
_journal_page_first 12349
_journal_page_last 12360
_journal_paper_doi 10.1039/d4sc00733f
_journal_volume 15
_journal_year 2024
_chemical_formula_moiety '2(C49 H35 N2), 2(F6 P), C4 H10 O, C2 H3 N'
_chemical_formula_sum 'C104 H83 F12 N5 O P2'
_chemical_formula_weight 1708.69
_space_group_crystal_system monoclinic
_space_group_IT_number 14
_space_group_name_Hall '-P 2yn'
_space_group_name_H-M_alt 'P 1 21/n 1'
_atom_sites_solution_hydrogens difmap
_atom_sites_solution_primary direct
_atom_sites_solution_secondary difmap
_audit_creation_method 'SHELXL-2019/2 and CIFFIX'
_audit_update_record
;
2024-01-30 deposited with the CCDC.	2024-05-21 downloaded from the CCDC.
;
_cell_angle_alpha 90
_cell_angle_beta 90.9593(17)
_cell_angle_gamma 90
_cell_formula_units_Z 2
_cell_length_a 7.2201(2)
_cell_length_b 18.5131(7)
_cell_length_c 31.5422(9)
_cell_measurement_reflns_used 9858
_cell_measurement_temperature 100.0(2)
_cell_measurement_theta_max 74.61
_cell_measurement_theta_min 2.80
_cell_volume 4215.5(2)
_computing_cell_refinement '<i>APEX3</i> (Bruker-AXS, 2016)'
_computing_data_collection '<i>APEX3</i> (Bruker-AXS, 2016)'
_computing_data_reduction '<i>APEX3</i> (Bruker-AXS, 2016)'
_computing_molecular_graphics '<i>XP in SHELXTL</i> (Sheldrick, 2008)'
_computing_publication_material '<i>SHELX</i> (Sheldrick, 2008) and <i>CIFFIX</i> (Parkin, 2013)'
_computing_structure_refinement '<i>SHELXL-2019/2</i> (Sheldrick, 2015b)'
_computing_structure_solution '<i>SHELXT</i> (Sheldrick, 2015a)'
_diffrn_ambient_temperature 100.0(2)
_diffrn_detector_area_resol_mean 7.41
_diffrn_measured_fraction_theta_full 0.961
_diffrn_measured_fraction_theta_max 0.953
_diffrn_measurement_device_type 'Bruker D8 Venture dual source'
_diffrn_measurement_method '\f and \w scans'
_diffrn_radiation_type CuK\a
_diffrn_radiation_wavelength 1.54178
_diffrn_reflns_av_R_equivalents 0.0627
_diffrn_reflns_av_unetI/netI 0.0563
_diffrn_reflns_Laue_measured_fraction_full 0.961
_diffrn_reflns_Laue_measured_fraction_max 0.953
_diffrn_reflns_limit_h_max 7
_diffrn_reflns_limit_h_min -8
_diffrn_reflns_limit_k_max 22
_diffrn_reflns_limit_k_min -22
_diffrn_reflns_limit_l_max 39
_diffrn_reflns_limit_l_min -38
_diffrn_reflns_number 42574
_diffrn_reflns_point_group_measured_fraction_full 0.961
_diffrn_reflns_point_group_measured_fraction_max 0.953
_diffrn_reflns_theta_full 67.679
_diffrn_reflns_theta_max 74.267
_diffrn_reflns_theta_min 2.802
_diffrn_source microsource
_exptl_absorpt_coefficient_mu 1.153
_exptl_absorpt_correction_T_max 0.971
_exptl_absorpt_correction_T_min 0.579
_exptl_absorpt_correction_type multi-scan
_exptl_absorpt_process_details '<i>SADABS</i> (Krause et al., 2015)'
_exptl_crystal_colour 'dark green'
_exptl_crystal_density_diffrn 1.346
_exptl_crystal_description shard
_exptl_crystal_F_000 1776
_exptl_crystal_size_max 0.180
_exptl_crystal_size_mid 0.060
_exptl_crystal_size_min 0.010
_refine_diff_density_max 0.904
_refine_diff_density_min -0.411
_refine_diff_density_rms 0.069
_refine_ls_extinction_method none
_refine_ls_goodness_of_fit_ref 1.053
_refine_ls_hydrogen_treatment constr
_refine_ls_matrix_type full
_refine_ls_number_parameters 619
_refine_ls_number_reflns 8167
_refine_ls_number_restraints 39
_refine_ls_restrained_S_all 1.053
_refine_ls_R_factor_all 0.1081
_refine_ls_R_factor_gt 0.0756
_refine_ls_shift/su_max 0.000
_refine_ls_shift/su_mean 0.000
_refine_ls_structure_factor_coef Fsqd
_refine_ls_weighting_details 'w=1/[\s^2^(Fo^2^)+(0.1480P)^2^+2.6510P] where P=(Fo^2^+2Fc^2^)/3'
_refine_ls_weighting_scheme calc
_refine_ls_wR_factor_gt 0.2298
_refine_ls_wR_factor_ref 0.2614
_reflns_Friedel_coverage 0.000
_reflns_number_gt 5527
_reflns_number_total 8167
_reflns_threshold_expression 'I > 2\s(I)'
_cod_data_source_file d4sc00733f2.cif
_cod_data_source_block c23007
_cod_depositor_comments 'Adding full bibliography for 1572126.cif.'
_cod_original_sg_symbol_H-M 'P 21/n'
_cod_database_code 1572126
_shelx_shelxl_version_number 2019/2
_shelx_space_group_comment
; 
The symmetry employed for this shelxl refinement is uniquely defined 
by the following loop, which should always be used as a source of 
symmetry information in preference to the above space-group names. 
They are only intended as comments. 
;
_shelx_estimated_absorpt_t_min 0.819
_shelx_estimated_absorpt_t_max 0.989
_exptl_absorpt_special_details
; 
In addition to absorption, multi-scan techniques also correct other slowly 
varying changes in scale factor over reciprocal space, such as those caused 
by X-ray beam inhomogeneity, goniometer imperfection, crystal decomposition, 
crystal longer than the X-ray beam cross section, absorption by the crystal 
mount, scan truncation etc. These account, by and large, for the difference 
between SHELX estimates of Tmin and Tmax and the _exptl_absorpt_correction_ 
values. 
;

loop_
_space_group_symop_operation_xyz
'x, y, z'
'-x+1/2, y+1/2, -z+1/2'
'-x, -y, -z'
'x-1/2, -y-1/2, z-1/2'

loop_
_atom_site_label
_atom_site_type_symbol
_atom_site_fract_x
_atom_site_fract_y
_atom_site_fract_z
_atom_site_U_iso_or_equiv
_atom_site_adp_type
_atom_site_occupancy
_atom_site_site_symmetry_order
_atom_site_calc_flag
_atom_site_refinement_flags_posn
_atom_site_refinement_flags_adp
_atom_site_refinement_flags_occupancy
_atom_site_disorder_assembly
_atom_site_disorder_group
N1 N -0.3485(3) -0.43461(16) 0.28569(8) 0.0390(6) Uani 1 1 d . . . . .
N3 N -0.6971(4) 0.06761(17) 0.14543(9) 0.0449(7) Uani 1 1 d . . . . .
C1 C -0.3399(5) -0.2562(2) 0.10213(10) 0.0424(7) Uani 1 1 d . . . . .
C2 C -0.3269(4) -0.2953(2) 0.14196(9) 0.0407(7) Uani 1 1 d . . . . .
C3 C -0.2615(4) -0.3640(2) 0.15115(9) 0.0443(8) Uani 1 1 d . . . . .
H3 H -0.217540 -0.394353 0.129207 0.053 Uiso 1 1 calc R U . . .
C4 C -0.2610(4) -0.3880(2) 0.19298(9) 0.0406(7) Uani 1 1 d . . . . .
H4 H -0.217864 -0.435300 0.199286 0.049 Uiso 1 1 calc R U . . .
C5 C -0.3228(4) -0.34394(19) 0.22604(9) 0.0391(7) Uani 1 1 d . . . . .
C6 C -0.3888(4) -0.2734(2) 0.21638(9) 0.0403(7) Uani 1 1 d . . . . .
H6 H -0.430469 -0.242482 0.238281 0.048 Uiso 1 1 calc R U . . .
C7 C -0.3914(4) -0.25059(19) 0.17509(9) 0.0393(7) Uani 1 1 d . . . . .
C8 C -0.4522(4) -0.1820(2) 0.15547(9) 0.0413(7) Uani 1 1 d . . . . .
C9 C -0.5236(4) -0.1209(2) 0.17196(10) 0.0433(8) Uani 1 1 d . . . . .
H9 H -0.545091 -0.118015 0.201539 0.052 Uiso 1 1 calc R U . . .
C10 C -0.5676(4) -0.0598(2) 0.14492(10) 0.0433(8) Uani 1 1 d . . . . .
C11 C -0.5338(5) -0.0679(2) 0.10034(10) 0.0450(8) Uani 1 1 d . . . . .
H11 H -0.564500 -0.029171 0.081778 0.054 Uiso 1 1 calc R U . . .
C12 C -0.4595(5) -0.1291(2) 0.08377(10) 0.0457(8) Uani 1 1 d . . . . .
H12 H -0.436230 -0.131852 0.054263 0.055 Uiso 1 1 calc R U . . .
C13 C -0.4167(4) -0.1886(2) 0.11040(9) 0.0418(7) Uani 1 1 d . . . . .
C14 C -0.2719(5) -0.2825(2) 0.06078(9) 0.0437(8) Uani 1 1 d . . . . .
C15 C -0.3680(5) -0.3373(2) 0.03858(10) 0.0474(8) Uani 1 1 d . . . . .
C16 C -0.3005(6) -0.3604(2) -0.00026(11) 0.0521(9) Uani 1 1 d . . . . .
H16 H -0.364232 -0.396976 -0.015775 0.063 Uiso 1 1 calc R U . . .
C17 C -0.1396(6) -0.3299(2) -0.01642(11) 0.0568(10) Uani 1 1 d . . . . .
H17 H -0.094645 -0.345972 -0.042944 0.068 Uiso 1 1 calc R U . . .
C18 C -0.0459(5) -0.2772(2) 0.00552(11) 0.0516(9) Uani 1 1 d . . . . .
H18 H 0.063714 -0.257295 -0.005987 0.062 Uiso 1 1 calc R U . . .
C19 C -0.1087(5) -0.2520(2) 0.04467(10) 0.0479(8) Uani 1 1 d . . . . .
C20 C -0.5461(5) -0.3680(2) 0.05455(12) 0.0567(10) Uani 1 1 d . . . . .
H20A H -0.594832 -0.403405 0.034112 0.085 Uiso 1 1 calc R U . . .
H20B H -0.636360 -0.329073 0.058046 0.085 Uiso 1 1 calc R U . . .
H20C H -0.523216 -0.391775 0.081914 0.085 Uiso 1 1 calc R U . . .
C21 C -0.0011(5) -0.1952(2) 0.06825(11) 0.0543(9) Uani 1 1 d . . . . .
H21A H 0.124047 -0.192089 0.056835 0.081 Uiso 1 1 calc R U . . .
H21B H 0.006531 -0.207979 0.098382 0.081 Uiso 1 1 calc R U . . .
H21C H -0.063442 -0.148499 0.064964 0.081 Uiso 1 1 calc R U . . .
C22 C -0.3128(4) -0.3657(2) 0.27058(9) 0.0405(7) Uani 1 1 d . . . . .
C23 C -0.2595(4) -0.3241(2) 0.30488(9) 0.0410(7) Uani 1 1 d . . . . .
H23 H -0.226660 -0.274500 0.303543 0.049 Uiso 1 1 calc R U . . .
C24 C -0.2609(4) -0.3657(2) 0.34213(9) 0.0402(7) Uani 1 1 d . . . . .
C25 C -0.3209(4) -0.43503(19) 0.33021(9) 0.0389(7) Uani 1 1 d . . . . .
C26 C -0.3645(4) -0.4998(2) 0.35179(10) 0.0426(8) Uani 1 1 d . . . . .
H26 H -0.350984 -0.501868 0.381777 0.051 Uiso 1 1 calc R U . . .
C27 C -0.4253(5) -0.5588(2) 0.3302(1) 0.0452(8) Uani 1 1 d . . . . .
H27 H -0.452488 -0.601994 0.345074 0.054 Uiso 1 1 calc R U . . .
C28 C -0.4485(5) -0.5561(2) 0.28532(10) 0.0470(8) Uani 1 1 d . . . . .
H28 H -0.490195 -0.597552 0.270217 0.056 Uiso 1 1 calc R U . . .
C29 C -0.4113(5) -0.4947(2) 0.26439(10) 0.0436(8) Uani 1 1 d . . . . .
H29 H -0.428704 -0.492831 0.234490 0.052 Uiso 1 1 calc R U . . .
C30 C -0.2007(4) -0.3398(2) 0.38438(9) 0.0416(7) Uani 1 1 d . . . . .
C31 C -0.1742(7) -0.3838(2) 0.41871(12) 0.0608(11) Uani 1 1 d . . . . .
H31 H -0.199661 -0.433904 0.415770 0.073 Uiso 1 1 calc R U . . .
C32 C -0.1110(6) -0.3580(3) 0.45803(12) 0.0635(11) Uani 1 1 d . . . . .
H32 H -0.095269 -0.390368 0.481162 0.076 Uiso 1 1 calc R U . . .
C33 C -0.0719(5) -0.2866(2) 0.46330(11) 0.0554(9) Uani 1 1 d . . . . .
H33 H -0.025666 -0.268665 0.489636 0.067 Uiso 1 1 calc R U . . .
C34 C -0.1009(10) -0.2417(3) 0.42968(15) 0.095(2) Uani 1 1 d . . . . .
H34 H -0.075140 -0.191684 0.432801 0.114 Uiso 1 1 calc R U . . .
C35 C -0.1666(9) -0.2670(3) 0.39135(14) 0.0827(17) Uani 1 1 d . . . . .
H35 H -0.189361 -0.233595 0.368971 0.099 Uiso 1 1 calc R U . . .
C36 C -0.6266(4) 0.0036(2) 0.1648(1) 0.0432(7) Uani 1 1 d . . . . .
C37 C -0.6132(5) 0.0204(2) 0.20893(10) 0.0450(8) Uani 1 1 d . . . . .
H37 H -0.575099 -0.012766 0.230347 0.054 Uiso 1 1 calc R U . . .
C38 C -0.6622(4) 0.0898(2) 0.21618(11) 0.0472(8) Uani 1 1 d . . . . .
C39 C -0.7164(5) 0.1208(2) 0.17614(11) 0.0474(8) Uani 1 1 d . . . . .
C40 C -0.7869(5) 0.1876(2) 0.16479(13) 0.0559(9) Uani 1 1 d . . . . .
H40 H -0.800475 0.224322 0.185531 0.067 Uiso 1 1 calc R U . . .
C41 C -0.8374(5) 0.2005(3) 0.12311(13) 0.0601(10) Uani 1 1 d . . . . .
H41 H -0.880027 0.246952 0.114733 0.072 Uiso 1 1 calc R U . . .
C42 C -0.8258(5) 0.1454(2) 0.09346(12) 0.057(1) Uani 1 1 d . . . . .
H42 H -0.864074 0.153955 0.064935 0.068 Uiso 1 1 calc R U . . .
C43 C -0.7600(5) 0.0791(2) 0.10494(11) 0.0507(9) Uani 1 1 d . . . . .
H43 H -0.757924 0.040938 0.084805 0.061 Uiso 1 1 calc R U . . .
C44 C -0.6685(5) 0.1266(2) 0.25781(11) 0.0515(9) Uani 1 1 d . . . . .
C45 C -0.6283(5) 0.1997(2) 0.26320(13) 0.0562(10) Uani 1 1 d . . . . .
H45 H -0.594426 0.228349 0.239591 0.067 Uiso 1 1 calc R U . . .
C46 C -0.6380(5) 0.2303(3) 0.30327(14) 0.0629(11) Uani 1 1 d . . . . .
H46 H -0.610563 0.280210 0.306688 0.075 Uiso 1 1 calc R U . . .
C47 C -0.6861(5) 0.1906(3) 0.33795(13) 0.0658(12) Uani 1 1 d . . . . .
H47 H -0.693293 0.212640 0.365074 0.079 Uiso 1 1 calc R U . . .
C48 C -0.7240(5) 0.1181(3) 0.33296(12) 0.0599(11) Uani 1 1 d . . . . .
H48 H -0.756287 0.089813 0.356859 0.072 Uiso 1 1 calc R U . . .
C49 C -0.7154(5) 0.0863(3) 0.29335(11) 0.0553(10) Uani 1 1 d . . . . .
H49 H -0.741814 0.036232 0.290342 0.066 Uiso 1 1 calc R U . . .
P1 P 0.000000 0.000000 0.000000 0.0741(6) Uani 1 2 d S . P . .
F1 F -0.0526(6) -0.01403(16) 0.04812(7) 0.0972(11) Uani 1 1 d . . . . .
F2 F -0.0019(5) 0.08408(15) 0.00897(8) 0.0872(9) Uani 1 1 d . . . . .
F3 F 0.2143(5) -0.00308(19) 0.01279(10) 0.1008(11) Uani 1 1 d . . . . .
P2 P -0.6454(4) -0.10616(15) 0.33066(8) 0.0733(7) Uani 0.5 1 d . . P A 1
F4 F -0.4804(12) -0.0525(6) 0.3272(3) 0.146(4) Uani 0.5 1 d . . P A 1
F5 F -0.7079(12) -0.0936(4) 0.2846(2) 0.117(3) Uani 0.5 1 d . . P A 1
F6 F -0.5137(9) -0.1696(3) 0.3137(2) 0.0857(16) Uani 0.5 1 d . . P A 1
F7 F -0.8133(11) -0.1557(5) 0.3302(4) 0.164(4) Uani 0.5 1 d . . P A 1
F8 F -0.581(2) -0.1252(4) 0.3773(2) 0.215(7) Uani 0.5 1 d . . P A 1
F9 F -0.7698(15) -0.0435(4) 0.3475(3) 0.139(3) Uani 0.5 1 d . . P A 1
C1E C -0.300(3) -0.1084(8) 0.3267(4) 0.125(5) Uani 0.5 1 d D U P B 2
H1EA H -0.194652 -0.128106 0.311389 0.151 Uiso 0.5 1 calc R U P B 2
H1EB H -0.383113 -0.147874 0.334731 0.151 Uiso 0.5 1 calc R U P B 2
H1EC H -0.367788 -0.074264 0.308422 0.151 Uiso 0.5 1 calc R U P B 2
C2E C -0.236(2) -0.0722(8) 0.3637(5) 0.112(3) Uani 0.5 1 d D U P B 2
H2EA H -0.151357 -0.032359 0.355959 0.134 Uiso 0.5 1 calc R U P B 2
H2EB H -0.166739 -0.106245 0.382365 0.134 Uiso 0.5 1 calc R U P B 2
O1E O -0.4031(13) -0.0425(5) 0.3866(2) 0.103(2) Uani 0.5 1 d D U P B 2
C3E C -0.360(3) -0.0137(12) 0.4307(4) 0.083(3) Uani 0.5 1 d D U P B 2
H3EA H -0.344340 -0.053934 0.451155 0.100 Uiso 0.5 1 calc R U P B 2
H3EB H -0.245856 0.015654 0.430853 0.100 Uiso 0.5 1 calc R U P B 2
C4E C -0.516(5) 0.030(2) 0.4415(12) 0.073(3) Uani 0.5 1 d D U P B 2
H4EA H -0.496680 0.049870 0.469942 0.109 Uiso 0.5 1 calc R U P B 2
H4EB H -0.530123 0.068885 0.420916 0.109 Uiso 0.5 1 calc R U P B 2
H4EC H -0.628044 -0.000305 0.441102 0.109 Uiso 0.5 1 calc R U P B 2
C1S C -0.530(5) 0.021(2) 0.4386(12) 0.073(3) Uani 0.5 1 d . U P C 3
H1SA H -0.568003 0.012642 0.409038 0.109 Uiso 0.5 1 calc R U P C 3
H1SB H -0.523767 0.072663 0.444288 0.109 Uiso 0.5 1 calc R U P C 3
H1SC H -0.619402 -0.001834 0.457458 0.109 Uiso 0.5 1 calc R U P C 3
C2S C -0.342(3) -0.0123(12) 0.4463(5) 0.083(3) Uani 0.5 1 d . U P C 3
N1S N -0.2037(13) -0.0401(5) 0.4507(3) 0.082(2) Uani 0.5 1 d . U P C 3

loop_
_atom_site_aniso_label
_atom_site_aniso_U_11
_atom_site_aniso_U_22
_atom_site_aniso_U_33
_atom_site_aniso_U_23
_atom_site_aniso_U_13
_atom_site_aniso_U_12
N1 0.0391(13) 0.0495(18) 0.0284(12) 0.0013(10) 0.0012(9) 0.0034(11)
N3 0.0413(14) 0.0528(19) 0.0407(14) 0.0025(12) 0.0039(10) -0.0055(12)
C1 0.0445(17) 0.050(2) 0.0329(15) 0.0017(13) 0.0004(12) -0.0069(14)
C2 0.0393(16) 0.054(2) 0.0292(14) 0.0043(13) 0.0008(11) -0.0018(14)
C3 0.0411(16) 0.063(2) 0.0289(14) -0.0007(14) 0.0032(11) -0.0007(15)
C4 0.0395(16) 0.047(2) 0.0353(16) 0.0034(13) 0.0037(11) 0.0010(13)
C5 0.0328(14) 0.053(2) 0.0312(14) 0.0042(13) 0.0012(10) -0.0022(13)
C6 0.0369(15) 0.053(2) 0.0309(15) -0.0001(13) 0.0016(11) -0.0009(14)
C7 0.0355(15) 0.051(2) 0.0317(15) 0.0041(12) 0.0004(11) -0.0040(13)
C8 0.0402(16) 0.052(2) 0.0317(15) 0.0025(13) -0.0013(11) -0.0065(14)
C9 0.0440(17) 0.054(2) 0.0318(15) 0.0029(13) 0.0011(12) -0.0062(14)
C10 0.0422(17) 0.054(2) 0.0340(15) 0.0038(13) -0.0005(12) -0.0096(14)
C11 0.0554(19) 0.045(2) 0.0349(16) 0.0048(13) -0.0024(13) -0.0074(15)
C12 0.0560(19) 0.051(2) 0.0302(15) 0.0029(13) -0.0022(12) -0.0089(16)
C13 0.0420(16) 0.052(2) 0.0314(15) 0.0029(13) -0.0001(11) -0.0067(14)
C14 0.0504(18) 0.052(2) 0.0286(14) 0.0057(13) 0.0012(12) 0.0045(15)
C15 0.0538(19) 0.055(2) 0.0336(16) 0.0050(14) -0.0023(13) 0.0035(16)
C16 0.066(2) 0.053(2) 0.0378(17) -0.0001(15) -0.0020(15) 0.0040(17)
C17 0.074(3) 0.061(3) 0.0356(17) 0.0035(16) 0.0089(15) 0.014(2)
C18 0.053(2) 0.060(3) 0.0418(18) 0.0082(16) 0.0114(14) 0.0033(17)
C19 0.0534(19) 0.055(2) 0.0353(16) 0.0092(14) 0.0022(13) 0.0024(16)
C20 0.056(2) 0.072(3) 0.0428(19) -0.0003(17) -0.0039(15) -0.0092(19)
C21 0.057(2) 0.061(3) 0.0456(19) 0.0082(16) 0.0047(15) -0.0072(18)
C22 0.0360(15) 0.052(2) 0.0338(15) 0.0056(13) 0.0046(11) 0.0010(13)
C23 0.0378(16) 0.051(2) 0.0341(15) 0.0015(13) 0.0036(11) 0.0025(14)
C24 0.0378(15) 0.052(2) 0.0305(15) -0.0008(13) 0.0042(11) 0.0046(14)
C25 0.0371(15) 0.050(2) 0.0300(14) 0.0024(12) 0.0017(11) 0.0046(13)
C26 0.0403(16) 0.057(2) 0.0305(15) 0.0038(13) 0.0031(11) 0.0054(14)
C27 0.0448(17) 0.050(2) 0.0406(17) 0.0068(14) 0.0038(12) 0.0020(15)
C28 0.0513(19) 0.050(2) 0.0400(17) 0.0018(14) 0.0019(13) -0.0002(15)
C29 0.0443(17) 0.054(2) 0.0326(15) -0.0026(13) 0.0011(12) 0.0013(15)
C30 0.0382(16) 0.055(2) 0.0319(15) -0.0015(13) 0.0036(11) 0.0014(14)
C31 0.091(3) 0.051(3) 0.0402(19) 0.0015(16) -0.0133(18) -0.012(2)
C32 0.082(3) 0.074(3) 0.0337(18) 0.0068(17) -0.0098(17) -0.016(2)
C33 0.062(2) 0.066(3) 0.0383(17) -0.0094(16) -0.0008(14) -0.0080(19)
C34 0.171(6) 0.058(3) 0.055(3) 0.003(2) -0.034(3) -0.028(3)
C35 0.148(5) 0.055(3) 0.044(2) 0.0088(18) -0.027(3) -0.028(3)
C36 0.0412(17) 0.050(2) 0.0386(16) 0.0017(14) 0.0035(12) -0.0025(14)
C37 0.0406(17) 0.058(2) 0.0367(16) 0.0024(14) 0.0026(12) -0.0066(15)
C38 0.0355(16) 0.063(3) 0.0432(17) -0.0023(15) 0.0069(12) -0.0038(15)
C39 0.0369(17) 0.058(2) 0.0470(18) -0.0002(15) 0.0055(13) -0.0041(15)
C40 0.0450(19) 0.065(3) 0.058(2) -0.0008(18) 0.0093(15) 0.0037(17)
C41 0.047(2) 0.069(3) 0.065(2) 0.011(2) 0.0039(16) 0.0087(18)
C42 0.0452(19) 0.076(3) 0.050(2) 0.0118(19) 0.0012(14) 0.0037(18)
C43 0.0419(18) 0.067(3) 0.0435(18) 0.0081(16) 0.0009(13) -0.0051(16)
C44 0.0351(16) 0.072(3) 0.0479(19) -0.0114(17) 0.0052(13) 0.0002(16)
C45 0.0382(18) 0.070(3) 0.061(2) -0.0073(18) 0.0070(14) -0.0006(17)
C46 0.043(2) 0.071(3) 0.074(3) -0.028(2) 0.0035(17) 0.0040(18)
C47 0.044(2) 0.097(4) 0.056(2) -0.030(2) 0.0009(16) 0.004(2)
C48 0.0429(19) 0.094(3) 0.0432(19) -0.0137(19) 0.0018(14) -0.0012(19)
C49 0.0420(18) 0.081(3) 0.0432(18) -0.0112(17) 0.0018(13) -0.0037(18)
P1 0.1364(17) 0.0582(10) 0.0281(6) -0.0017(6) 0.0080(7) 0.0051(9)
F1 0.185(3) 0.0715(19) 0.0363(13) -0.0029(11) 0.0261(16) -0.0021(19)
F2 0.163(3) 0.0551(17) 0.0441(12) -0.0062(10) 0.0163(14) 0.0027(16)
F3 0.134(3) 0.103(3) 0.0659(18) -0.0243(16) -0.0010(17) 0.011(2)
P2 0.1027(19) 0.0618(16) 0.0556(12) 0.0055(10) 0.0051(11) 0.0013(13)
F4 0.106(6) 0.164(9) 0.167(8) 0.037(7) -0.036(6) -0.048(6)
F5 0.154(7) 0.128(6) 0.068(4) -0.017(4) -0.034(4) 0.035(5)
F6 0.087(4) 0.070(4) 0.100(4) -0.001(3) 0.014(3) 0.000(3)
F7 0.085(5) 0.147(8) 0.263(12) -0.056(8) 0.069(6) -0.032(5)
F8 0.52(2) 0.068(5) 0.061(4) 0.010(3) -0.032(8) -0.026(8)
F9 0.215(10) 0.088(6) 0.116(6) 0.007(4) 0.065(6) 0.037(6)
C1E 0.202(14) 0.093(9) 0.082(8) 0.024(7) 0.012(9) -0.020(9)
C2E 0.134(8) 0.087(7) 0.114(7) 0.006(6) 0.012(6) 0.006(6)
O1E 0.112(5) 0.097(5) 0.101(5) 0.003(4) 0.007(4) 0.003(4)
C3E 0.094(5) 0.071(4) 0.084(7) 0.006(6) 0.001(6) -0.007(3)
C4E 0.078(5) 0.072(8) 0.068(4) -0.001(4) -0.002(3) -0.009(5)
C1S 0.078(5) 0.072(8) 0.068(4) -0.001(4) -0.002(3) -0.009(5)
C2S 0.094(5) 0.071(4) 0.084(7) 0.006(6) 0.001(6) -0.007(3)
N1S 0.093(6) 0.054(5) 0.097(6) -0.004(4) -0.016(5) 0.011(4)

loop_
_atom_type_symbol
_atom_type_description
_atom_type_scat_dispersion_real
_atom_type_scat_dispersion_imag
_atom_type_scat_source
C C 0.0181 0.0091 'International Tables Vol C Tables 4.2.6.8 and 6.1.1.4'
H H 0.0000 0.0000 'International Tables Vol C Tables 4.2.6.8 and 6.1.1.4'
N N 0.0311 0.0180 'International Tables Vol C Tables 4.2.6.8 and 6.1.1.4'
F F 0.0727 0.0534 'International Tables Vol C Tables 4.2.6.8 and 6.1.1.4'
P P 0.2955 0.4335 'International Tables Vol C Tables 4.2.6.8 and 6.1.1.4'
O O 0.0492 0.0322 'International Tables Vol C Tables 4.2.6.8 and 6.1.1.4'

loop_
_geom_angle_atom_site_label_1
_geom_angle_atom_site_label_2
_geom_angle_atom_site_label_3
_geom_angle
_geom_angle_site_symmetry_1
_geom_angle_site_symmetry_3
_geom_angle_publ_flag
C29 N1 C22 129.7(3) . . ?
C29 N1 C25 121.4(3) . . ?
C22 N1 C25 108.8(3) . . ?
C43 N3 C39 120.4(3) . . ?
C43 N3 C36 130.0(3) . . ?
C39 N3 C36 109.2(3) . . ?
C13 C1 C2 107.8(3) . . ?
C13 C1 C14 126.7(3) . . ?
C2 C1 C14 125.4(3) . . ?
C3 C2 C7 119.8(3) . . ?
C3 C2 C1 131.0(3) . . ?
C7 C2 C1 109.2(3) . . ?
C2 C3 C4 119.1(3) . . ?
C2 C3 H3 120.5 . . ?
C4 C3 H3 120.5 . . ?
C3 C4 C5 121.6(3) . . ?
C3 C4 H4 119.2 . . ?
C5 C4 H4 119.2 . . ?
C4 C5 C6 119.0(3) . . ?
C4 C5 C22 122.9(3) . . ?
C6 C5 C22 118.0(3) . . ?
C7 C6 C5 119.1(3) . . ?
C7 C6 H6 120.4 . . ?
C5 C6 H6 120.4 . . ?
C6 C7 C2 121.4(3) . . ?
C6 C7 C8 131.6(3) . . ?
C2 C7 C8 107.0(3) . . ?
C9 C8 C13 121.4(3) . . ?
C9 C8 C7 132.2(3) . . ?
C13 C8 C7 106.4(3) . . ?
C8 C9 C10 120.6(3) . . ?
C8 C9 H9 119.7 . . ?
C10 C9 H9 119.7 . . ?
C36 C10 C11 125.7(3) . . ?
C36 C10 C9 117.2(3) . . ?
C11 C10 C9 117.0(3) . . ?
C12 C11 C10 122.5(3) . . ?
C12 C11 H11 118.8 . . ?
C10 C11 H11 118.8 . . ?
C11 C12 C13 120.2(3) . . ?
C11 C12 H12 119.9 . . ?
C13 C12 H12 119.9 . . ?
C1 C13 C12 132.1(3) . . ?
C1 C13 C8 109.6(3) . . ?
C12 C13 C8 118.3(3) . . ?
C15 C14 C19 121.2(3) . . ?
C15 C14 C1 120.4(3) . . ?
C19 C14 C1 118.4(3) . . ?
C16 C15 C14 118.8(3) . . ?
C16 C15 C20 119.5(3) . . ?
C14 C15 C20 121.6(3) . . ?
C15 C16 C17 120.2(4) . . ?
C15 C16 H16 119.9 . . ?
C17 C16 H16 119.9 . . ?
C18 C17 C16 120.7(3) . . ?
C18 C17 H17 119.6 . . ?
C16 C17 H17 119.6 . . ?
C17 C18 C19 121.2(3) . . ?
C17 C18 H18 119.4 . . ?
C19 C18 H18 119.4 . . ?
C18 C19 C14 117.9(3) . . ?
C18 C19 C21 119.9(3) . . ?
C14 C19 C21 122.2(3) . . ?
C15 C20 H20A 109.5 . . ?
C15 C20 H20B 109.5 . . ?
H20A C20 H20B 109.5 . . ?
C15 C20 H20C 109.5 . . ?
H20A C20 H20C 109.5 . . ?
H20B C20 H20C 109.5 . . ?
C19 C21 H21A 109.5 . . ?
C19 C21 H21B 109.5 . . ?
H21A C21 H21B 109.5 . . ?
C19 C21 H21C 109.5 . . ?
H21A C21 H21C 109.5 . . ?
H21B C21 H21C 109.5 . . ?
C23 C22 N1 107.2(3) . . ?
C23 C22 C5 127.6(3) . . ?
N1 C22 C5 125.2(3) . . ?
C22 C23 C24 110.2(3) . . ?
C22 C23 H23 124.9 . . ?
C24 C23 H23 124.9 . . ?
C25 C24 C23 106.5(3) . . ?
C25 C24 C30 128.6(3) . . ?
C23 C24 C30 124.9(3) . . ?
C24 C25 N1 107.4(3) . . ?
C24 C25 C26 135.6(3) . . ?
N1 C25 C26 116.9(3) . . ?
C27 C26 C25 120.8(3) . . ?
C27 C26 H26 119.6 . . ?
C25 C26 H26 119.6 . . ?
C26 C27 C28 120.2(3) . . ?
C26 C27 H27 119.9 . . ?
C28 C27 H27 119.9 . . ?
C29 C28 C27 119.8(3) . . ?
C29 C28 H28 120.1 . . ?
C27 C28 H28 120.1 . . ?
C28 C29 N1 120.8(3) . . ?
C28 C29 H29 119.6 . . ?
N1 C29 H29 119.6 . . ?
C31 C30 C35 115.6(3) . . ?
C31 C30 C24 123.9(4) . . ?
C35 C30 C24 120.5(3) . . ?
C30 C31 C32 122.6(4) . . ?
C30 C31 H31 118.7 . . ?
C32 C31 H31 118.7 . . ?
C33 C32 C31 120.3(4) . . ?
C33 C32 H32 119.9 . . ?
C31 C32 H32 119.9 . . ?
C32 C33 C34 117.9(4) . . ?
C32 C33 H33 121.0 . . ?
C34 C33 H33 121.0 . . ?
C33 C34 C35 121.7(5) . . ?
C33 C34 H34 119.2 . . ?
C35 C34 H34 119.2 . . ?
C34 C35 C30 121.8(4) . . ?
C34 C35 H35 119.1 . . ?
C30 C35 H35 119.1 . . ?
C10 C36 N3 127.9(3) . . ?
C10 C36 C37 127.0(3) . . ?
N3 C36 C37 104.8(3) . . ?
C38 C37 C36 110.9(3) . . ?
C38 C37 H37 124.5 . . ?
C36 C37 H37 124.5 . . ?
C37 C38 C39 107.4(3) . . ?
C37 C38 C44 126.8(3) . . ?
C39 C38 C44 125.8(4) . . ?
C40 C39 N3 119.6(3) . . ?
C40 C39 C38 132.8(4) . . ?
N3 C39 C38 107.5(3) . . ?
C41 C40 C39 119.5(4) . . ?
C41 C40 H40 120.3 . . ?
C39 C40 H40 120.3 . . ?
C40 C41 C42 119.8(4) . . ?
C40 C41 H41 120.1 . . ?
C42 C41 H41 120.1 . . ?
C43 C42 C41 120.5(4) . . ?
C43 C42 H42 119.8 . . ?
C41 C42 H42 119.8 . . ?
C42 C43 N3 119.8(4) . . ?
C42 C43 H43 120.1 . . ?
N3 C43 H43 120.1 . . ?
C45 C44 C49 118.4(4) . . ?
C45 C44 C38 123.1(4) . . ?
C49 C44 C38 118.6(4) . . ?
C46 C45 C44 119.6(4) . . ?
C46 C45 H45 120.2 . . ?
C44 C45 H45 120.2 . . ?
C47 C46 C45 121.7(5) . . ?
C47 C46 H46 119.2 . . ?
C45 C46 H46 119.2 . . ?
C46 C47 C48 119.0(4) . . ?
C46 C47 H47 120.5 . . ?
C48 C47 H47 120.5 . . ?
C47 C48 C49 120.4(4) . . ?
C47 C48 H48 119.8 . . ?
C49 C48 H48 119.8 . . ?
C48 C49 C44 120.9(4) . . ?
C48 C49 H49 119.6 . . ?
C44 C49 H49 119.6 . . ?
F2 P1 F2 180.00(17) . 3 ?
F2 P1 F1 89.26(14) . . ?
F2 P1 F1 90.74(14) 3 . ?
F2 P1 F1 90.74(14) . 3 ?
F2 P1 F1 89.26(14) 3 3 ?
F1 P1 F1 180.0 . 3 ?
F2 P1 F3 90.06(18) . . ?
F2 P1 F3 89.94(18) 3 . ?
F1 P1 F3 89.94(19) . . ?
F1 P1 F3 90.06(19) 3 . ?
F2 P1 F3 89.93(18) . 3 ?
F2 P1 F3 90.07(18) 3 3 ?
F1 P1 F3 90.06(19) . 3 ?
F1 P1 F3 89.94(19) 3 3 ?
F3 P1 F3 180.0 . 3 ?
F7 P2 F5 82.0(6) . . ?
F7 P2 F4 174.7(7) . . ?
F5 P2 F4 92.9(5) . . ?
F7 P2 F9 89.4(5) . . ?
F5 P2 F9 92.8(5) . . ?
F4 P2 F9 89.7(6) . . ?
F7 P2 F8 95.5(8) . . ?
F5 P2 F8 175.8(5) . . ?
F4 P2 F8 89.7(6) . . ?
F9 P2 F8 90.6(6) . . ?
F7 P2 F6 91.8(4) . . ?
F5 P2 F6 87.9(4) . . ?
F4 P2 F6 89.2(5) . . ?
F9 P2 F6 178.7(5) . . ?
F8 P2 F6 88.8(6) . . ?
C2E C1E H1EA 109.5 . . ?
C2E C1E H1EB 109.5 . . ?
H1EA C1E H1EB 109.5 . . ?
C2E C1E H1EC 109.5 . . ?
H1EA C1E H1EC 109.5 . . ?
H1EB C1E H1EC 109.5 . . ?
C1E C2E O1E 107.9(13) . . ?
C1E C2E H2EA 110.1 . . ?
O1E C2E H2EA 110.1 . . ?
C1E C2E H2EB 110.1 . . ?
O1E C2E H2EB 110.1 . . ?
H2EA C2E H2EB 108.4 . . ?
C3E O1E C2E 114.3(12) . . ?
C4E C3E O1E 105.5(16) . . ?
C4E C3E H3EA 110.6 . . ?
O1E C3E H3EA 110.6 . . ?
C4E C3E H3EB 110.6 . . ?
O1E C3E H3EB 110.6 . . ?
H3EA C3E H3EB 108.8 . . ?
C3E C4E H4EA 109.5 . . ?
C3E C4E H4EB 109.5 . . ?
H4EA C4E H4EB 109.5 . . ?
C3E C4E H4EC 109.5 . . ?
H4EA C4E H4EC 109.5 . . ?
H4EB C4E H4EC 109.5 . . ?
C2S C1S H1SA 109.5 . . ?
C2S C1S H1SB 109.5 . . ?
H1SA C1S H1SB 109.5 . . ?
C2S C1S H1SC 109.5 . . ?
H1SA C1S H1SC 109.5 . . ?
H1SB C1S H1SC 109.5 . . ?
N1S C2S C1S 176(2) . . ?

loop_
_geom_bond_atom_site_label_1
_geom_bond_atom_site_label_2
_geom_bond_distance
_geom_bond_site_symmetry_2
_geom_bond_publ_flag
N1 C29 1.372(4) . ?
N1 C22 1.388(4) . ?
N1 C25 1.415(4) . ?
N3 C43 1.365(4) . ?
N3 C39 1.390(5) . ?
N3 C36 1.423(5) . ?
C1 C13 1.395(5) . ?
C1 C2 1.452(4) . ?
C1 C14 1.484(4) . ?
C2 C3 1.385(5) . ?
C2 C7 1.418(5) . ?
C3 C4 1.392(4) . ?
C3 H3 0.9500 . ?
C4 C5 1.402(5) . ?
C4 H4 0.9500 . ?
C5 C6 1.421(5) . ?
C5 C22 1.462(4) . ?
C6 C7 1.369(4) . ?
C6 H6 0.9500 . ?
C7 C8 1.476(5) . ?
C8 C9 1.350(5) . ?
C8 C13 1.454(4) . ?
C9 C10 1.449(5) . ?
C9 H9 0.9500 . ?
C10 C36 1.401(5) . ?
C10 C11 1.439(4) . ?
C11 C12 1.361(5) . ?
C11 H11 0.9500 . ?
C12 C13 1.416(5) . ?
C12 H12 0.9500 . ?
C14 C15 1.408(5) . ?
C14 C19 1.410(5) . ?
C15 C16 1.393(5) . ?
C15 C20 1.501(5) . ?
C16 C17 1.395(6) . ?
C16 H16 0.9500 . ?
C17 C18 1.370(6) . ?
C17 H17 0.9500 . ?
C18 C19 1.403(5) . ?
C18 H18 0.9500 . ?
C19 C21 1.497(5) . ?
C20 H20A 0.9800 . ?
C20 H20B 0.9800 . ?
C20 H20C 0.9800 . ?
C21 H21A 0.9800 . ?
C21 H21B 0.9800 . ?
C21 H21C 0.9800 . ?
C22 C23 1.377(5) . ?
C23 C24 1.405(4) . ?
C23 H23 0.9500 . ?
C24 C25 1.404(5) . ?
C24 C30 1.475(4) . ?
C25 C26 1.416(5) . ?
C26 C27 1.356(5) . ?
C26 H26 0.9500 . ?
C27 C28 1.424(5) . ?
C27 H27 0.9500 . ?
C28 C29 1.344(5) . ?
C28 H28 0.9500 . ?
C29 H29 0.9500 . ?
C30 C31 1.366(5) . ?
C30 C35 1.388(6) . ?
C31 C32 1.399(5) . ?
C31 H31 0.9500 . ?
C32 C33 1.360(6) . ?
C32 H32 0.9500 . ?
C33 C34 1.361(6) . ?
C33 H33 0.9500 . ?
C34 C35 1.373(6) . ?
C34 H34 0.9500 . ?
C35 H35 0.9500 . ?
C36 C37 1.428(5) . ?
C37 C38 1.353(5) . ?
C37 H37 0.9500 . ?
C38 C39 1.436(5) . ?
C38 C44 1.481(5) . ?
C39 C40 1.382(6) . ?
C40 C41 1.379(6) . ?
C40 H40 0.9500 . ?
C41 C42 1.387(6) . ?
C41 H41 0.9500 . ?
C42 C43 1.363(6) . ?
C42 H42 0.9500 . ?
C43 H43 0.9500 . ?
C44 C45 1.393(6) . ?
C44 C49 1.394(6) . ?
C45 C46 1.388(5) . ?
C45 H45 0.9500 . ?
C46 C47 1.368(7) . ?
C46 H46 0.9500 . ?
C47 C48 1.378(7) . ?
C47 H47 0.9500 . ?
C48 C49 1.384(5) . ?
C48 H48 0.9500 . ?
C49 H49 0.9500 . ?
P1 F2 1.582(3) . ?
P1 F2 1.582(3) 3 ?
P1 F1 1.592(2) . ?
P1 F1 1.592(2) 3 ?
P1 F3 1.594(4) . ?
P1 F3 1.594(4) 3 ?
P2 F7 1.520(8) . ?
P2 F5 1.531(7) . ?
P2 F4 1.557(8) . ?
P2 F9 1.565(8) . ?
P2 F8 1.575(8) . ?
P2 F6 1.608(7) . ?
C1E C2E 1.418(19) . ?
C1E H1EA 0.9800 . ?
C1E H1EB 0.9800 . ?
C1E H1EC 0.9800 . ?
C2E O1E 1.521(12) . ?
C2E H2EA 0.9900 . ?
C2E H2EB 0.9900 . ?
O1E C3E 1.518(12) . ?
C3E C4E 1.42(2) . ?
C3E H3EA 0.9900 . ?
C3E H3EB 0.9900 . ?
C4E H4EA 0.9800 . ?
C4E H4EB 0.9800 . ?
C4E H4EC 0.9800 . ?
C1S C2S 1.50(3) . ?
C1S H1SA 0.9800 . ?
C1S H1SB 0.9800 . ?
C1S H1SC 0.9800 . ?
C2S N1S 1.13(2) . ?

loop_
_geom_torsion_atom_site_label_1
_geom_torsion_atom_site_label_2
_geom_torsion_atom_site_label_3
_geom_torsion_atom_site_label_4
_geom_torsion
_geom_torsion_site_symmetry_1
_geom_torsion_site_symmetry_2
_geom_torsion_site_symmetry_3
_geom_torsion_site_symmetry_4
_geom_torsion_publ_flag
C13 C1 C2 C3 179.9(3) . . . . ?
C14 C1 C2 C3 -3.5(6) . . . . ?
C13 C1 C2 C7 -1.6(4) . . . . ?
C14 C1 C2 C7 174.9(3) . . . . ?
C7 C2 C3 C4 0.2(5) . . . . ?
C1 C2 C3 C4 178.5(3) . . . . ?
C2 C3 C4 C5 -0.9(5) . . . . ?
C3 C4 C5 C6 0.5(5) . . . . ?
C3 C4 C5 C22 -175.9(3) . . . . ?
C4 C5 C6 C7 0.4(4) . . . . ?
C22 C5 C6 C7 177.0(3) . . . . ?
C5 C6 C7 C2 -1.1(5) . . . . ?
C5 C6 C7 C8 179.5(3) . . . . ?
C3 C2 C7 C6 0.8(5) . . . . ?
C1 C2 C7 C6 -177.9(3) . . . . ?
C3 C2 C7 C8 -179.7(3) . . . . ?
C1 C2 C7 C8 1.7(4) . . . . ?
C6 C7 C8 C9 -0.1(6) . . . . ?
C2 C7 C8 C9 -179.6(3) . . . . ?
C6 C7 C8 C13 178.4(3) . . . . ?
C2 C7 C8 C13 -1.1(3) . . . . ?
C13 C8 C9 C10 0.2(5) . . . . ?
C7 C8 C9 C10 178.4(3) . . . . ?
C8 C9 C10 C36 -174.8(3) . . . . ?
C8 C9 C10 C11 0.7(5) . . . . ?
C36 C10 C11 C12 173.4(3) . . . . ?
C9 C10 C11 C12 -1.7(5) . . . . ?
C10 C11 C12 C13 1.7(5) . . . . ?
C2 C1 C13 C12 179.7(3) . . . . ?
C14 C1 C13 C12 3.2(6) . . . . ?
C2 C1 C13 C8 0.9(4) . . . . ?
C14 C1 C13 C8 -175.6(3) . . . . ?
C11 C12 C13 C1 -179.4(3) . . . . ?
C11 C12 C13 C8 -0.7(5) . . . . ?
C9 C8 C13 C1 178.8(3) . . . . ?
C7 C8 C13 C1 0.1(3) . . . . ?
C9 C8 C13 C12 -0.2(5) . . . . ?
C7 C8 C13 C12 -178.8(3) . . . . ?
C13 C1 C14 C15 -110.5(4) . . . . ?
C2 C1 C14 C15 73.6(4) . . . . ?
C13 C1 C14 C19 70.1(5) . . . . ?
C2 C1 C14 C19 -105.8(4) . . . . ?
C19 C14 C15 C16 -0.9(5) . . . . ?
C1 C14 C15 C16 179.7(3) . . . . ?
C19 C14 C15 C20 -177.5(3) . . . . ?
C1 C14 C15 C20 3.2(5) . . . . ?
C14 C15 C16 C17 0.5(5) . . . . ?
C20 C15 C16 C17 177.1(4) . . . . ?
C15 C16 C17 C18 0.1(6) . . . . ?
C16 C17 C18 C19 -0.3(6) . . . . ?
C17 C18 C19 C14 -0.1(6) . . . . ?
C17 C18 C19 C21 178.8(4) . . . . ?
C15 C14 C19 C18 0.7(5) . . . . ?
C1 C14 C19 C18 -179.9(3) . . . . ?
C15 C14 C19 C21 -178.2(3) . . . . ?
C1 C14 C19 C21 1.2(5) . . . . ?
C29 N1 C22 C23 177.6(3) . . . . ?
C25 N1 C22 C23 1.4(3) . . . . ?
C29 N1 C22 C5 -5.0(5) . . . . ?
C25 N1 C22 C5 178.8(3) . . . . ?
C4 C5 C22 C23 137.4(4) . . . . ?
C6 C5 C22 C23 -39.1(5) . . . . ?
C4 C5 C22 N1 -39.5(5) . . . . ?
C6 C5 C22 N1 144.1(3) . . . . ?
N1 C22 C23 C24 -0.1(4) . . . . ?
C5 C22 C23 C24 -177.4(3) . . . . ?
C22 C23 C24 C25 -1.2(4) . . . . ?
C22 C23 C24 C30 176.1(3) . . . . ?
C23 C24 C25 N1 2.0(3) . . . . ?
C30 C24 C25 N1 -175.2(3) . . . . ?
C23 C24 C25 C26 -174.8(3) . . . . ?
C30 C24 C25 C26 8.0(6) . . . . ?
C29 N1 C25 C24 -178.7(3) . . . . ?
C22 N1 C25 C24 -2.1(3) . . . . ?
C29 N1 C25 C26 -1.2(4) . . . . ?
C22 N1 C25 C26 175.4(3) . . . . ?
C24 C25 C26 C27 178.2(3) . . . . ?
N1 C25 C26 C27 1.6(4) . . . . ?
C25 C26 C27 C28 -0.8(5) . . . . ?
C26 C27 C28 C29 -0.5(5) . . . . ?
C27 C28 C29 N1 0.9(5) . . . . ?
C22 N1 C29 C28 -175.8(3) . . . . ?
C25 N1 C29 C28 -0.1(5) . . . . ?
C25 C24 C30 C31 7.9(6) . . . . ?
C23 C24 C30 C31 -168.8(4) . . . . ?
C25 C24 C30 C35 -172.3(4) . . . . ?
C23 C24 C30 C35 11.0(6) . . . . ?
C35 C30 C31 C32 -2.0(7) . . . . ?
C24 C30 C31 C32 177.8(4) . . . . ?
C30 C31 C32 C33 -0.5(7) . . . . ?
C31 C32 C33 C34 1.7(7) . . . . ?
C32 C33 C34 C35 -0.4(9) . . . . ?
C33 C34 C35 C30 -2.3(10) . . . . ?
C31 C30 C35 C34 3.4(8) . . . . ?
C24 C30 C35 C34 -176.4(5) . . . . ?
C11 C10 C36 N3 12.6(5) . . . . ?
C9 C10 C36 N3 -172.3(3) . . . . ?
C11 C10 C36 C37 -161.3(3) . . . . ?
C9 C10 C36 C37 13.8(5) . . . . ?
C43 N3 C36 C10 14.8(6) . . . . ?
C39 N3 C36 C10 -172.3(3) . . . . ?
C43 N3 C36 C37 -170.2(3) . . . . ?
C39 N3 C36 C37 2.7(3) . . . . ?
C10 C36 C37 C38 172.2(3) . . . . ?
N3 C36 C37 C38 -2.9(4) . . . . ?
C36 C37 C38 C39 1.9(4) . . . . ?
C36 C37 C38 C44 179.1(3) . . . . ?
C43 N3 C39 C40 -4.9(5) . . . . ?
C36 N3 C39 C40 -178.6(3) . . . . ?
C43 N3 C39 C38 172.1(3) . . . . ?
C36 N3 C39 C38 -1.6(4) . . . . ?
C37 C38 C39 C40 176.2(4) . . . . ?
C44 C38 C39 C40 -0.9(6) . . . . ?
C37 C38 C39 N3 -0.2(4) . . . . ?
C44 C38 C39 N3 -177.4(3) . . . . ?
N3 C39 C40 C41 0.1(5) . . . . ?
C38 C39 C40 C41 -176.0(4) . . . . ?
C39 C40 C41 C42 3.2(6) . . . . ?
C40 C41 C42 C43 -1.8(6) . . . . ?
C41 C42 C43 N3 -3.0(5) . . . . ?
C39 N3 C43 C42 6.3(5) . . . . ?
C36 N3 C43 C42 178.6(3) . . . . ?
C37 C38 C44 C45 146.8(4) . . . . ?
C39 C38 C44 C45 -36.6(5) . . . . ?
C37 C38 C44 C49 -32.7(5) . . . . ?
C39 C38 C44 C49 143.9(4) . . . . ?
C49 C44 C45 C46 -0.8(5) . . . . ?
C38 C44 C45 C46 179.7(3) . . . . ?
C44 C45 C46 C47 0.1(6) . . . . ?
C45 C46 C47 C48 0.7(6) . . . . ?
C46 C47 C48 C49 -0.7(6) . . . . ?
C47 C48 C49 C44 0.0(6) . . . . ?
C45 C44 C49 C48 0.7(5) . . . . ?
C38 C44 C49 C48 -179.7(3) . . . . ?
C1E C2E O1E C3E 169.8(13) . . . . ?
C2E O1E C3E C4E 164(2) . . . . ?
